data_4324769
loop_
_publ_author_name
'Susan M. Vickers'
'Peter D. Frischmann'
'Mark J. MacLachlan'

_publ_section_title
;
 Family of Cadmium Acetate Coordination Networks With Structurally Diverse
 [Cd4(OAc)9(\m3-OH)]2- Secondary Building Units
;
_journal_name_full 'Inorganic Chemistry'
_journal_page_first 2957
_journal_page_last 2965
_journal_paper_doi 10.1021/ic1023828
_journal_volume 50
_journal_year 2011
_chemical_formula_sum 'C60 H98 Cd14.5 O65'
_chemical_formula_weight 3489.18
_chemical_name_systematic
;

 ?

;
_space_group_IT_number 148
_symmetry_cell_setting hexagonal
_symmetry_space_group_name_Hall '-R 3'
_symmetry_space_group_name_H-M 'R -3 :H'
_atom_sites_solution_hydrogens geom
_atom_sites_solution_primary direct
_atom_sites_solution_secondary difmap
_audit_creation_method SHELXL-97
_cell_angle_alpha 90.000(0)
_cell_angle_beta 90.000(0)
_cell_angle_gamma 120.000(0)
_cell_formula_units_Z 6
_cell_length_a 19.095(1)
_cell_length_b 19.095(1)
_cell_length_c 50.580(2)
_cell_measurement_reflns_used 9075
_cell_measurement_temperature 173(2)
_cell_measurement_theta_max 28.31
_cell_measurement_theta_min 2.45
_cell_volume 15971.6(13)
_computing_structure_refinement 'SHELXL-97 (Sheldrick, 1997)'
_diffrn_ambient_temperature 173(2)
_diffrn_measured_fraction_theta_full 0.988
_diffrn_measured_fraction_theta_max 0.988
_diffrn_measurement_device_type 'Bruker APEX DUO'
_diffrn_measurement_method 'area detector'
_diffrn_radiation_monochromator graphite
_diffrn_radiation_source 'fine-focus sealed tube'
_diffrn_radiation_type MoK\a
_diffrn_radiation_wavelength 0.71069
_diffrn_reflns_av_R_equivalents 0.0281
_diffrn_reflns_av_sigmaI/netI 0.0191
_diffrn_reflns_limit_h_max 24
_diffrn_reflns_limit_h_min -25
_diffrn_reflns_limit_k_max 25
_diffrn_reflns_limit_k_min -25
_diffrn_reflns_limit_l_max 67
_diffrn_reflns_limit_l_min -67
_diffrn_reflns_number 45216
_diffrn_reflns_theta_full 28.34
_diffrn_reflns_theta_max 28.34
_diffrn_reflns_theta_min 1.47
_exptl_absorpt_coefficient_mu 2.929
_exptl_absorpt_correction_T_max 0.557
_exptl_absorpt_correction_T_min 0.443
_exptl_absorpt_correction_type multi-scan
_exptl_crystal_colour colorless
_exptl_crystal_density_diffrn 2.177
_exptl_crystal_description octahedron
_exptl_crystal_F_000 10044
_exptl_crystal_size_max 0.300
_exptl_crystal_size_mid 0.200
_exptl_crystal_size_min 0.200
_refine_diff_density_max 2.451
_refine_diff_density_min -2.310
_refine_diff_density_rms 0.154
_refine_ls_extinction_method none
_refine_ls_goodness_of_fit_ref 1.031
_refine_ls_hydrogen_treatment constr
_refine_ls_matrix_type full
_refine_ls_number_parameters 456
_refine_ls_number_reflns 8773
_refine_ls_number_restraints 0
_refine_ls_restrained_S_all 1.031
_refine_ls_R_factor_all 0.0450
_refine_ls_R_factor_gt 0.0371
_refine_ls_shift/su_max 0.003
_refine_ls_shift/su_mean 0.000
_refine_ls_structure_factor_coef Fsqd
_refine_ls_weighting_details 'calc w=1/[\s^2^(Fo^2^)+(0.0375P)^2^+341.6740P] where P=(Fo^2^+2Fc^2^)/3'
_refine_ls_weighting_scheme calc
_refine_ls_wR_factor_gt 0.0905
_refine_ls_wR_factor_ref 0.0977
_reflns_number_gt 7618
_reflns_number_total 8773
_reflns_threshold_expression >2sigma(I)
_cod_data_source_file ic1023828_si_002_1.cif
_cod_data_source_block complex1
_cod_original_cell_volume 15972(2)
_cod_original_sg_symbol_H-M 'R -3'
_cod_original_formula_sum 'C60 H98 Cd14.50 O65'
_cod_database_code 4324769

loop_
_symmetry_equiv_pos_as_xyz
'x, y, z'
'-y, x-y, z'
'-x+y, -x, z'
'x+2/3, y+1/3, z+1/3'
'-y+2/3, x-y+1/3, z+1/3'
'-x+y+2/3, -x+1/3, z+1/3'
'x+1/3, y+2/3, z+2/3'
'-y+1/3, x-y+2/3, z+2/3'
'-x+y+1/3, -x+2/3, z+2/3'
'-x, -y, -z'
'y, -x+y, -z'
'x-y, x, -z'
'-x+2/3, -y+1/3, -z+1/3'
'y+2/3, -x+y+1/3, -z+1/3'
'x-y+2/3, x+1/3, -z+1/3'
'-x+1/3, -y+2/3, -z+2/3'
'y+1/3, -x+y+2/3, -z+2/3'
'x-y+1/3, x+2/3, -z+2/3'

loop_
_atom_site_label
_atom_site_type_symbol
_atom_site_fract_x
_atom_site_fract_y
_atom_site_fract_z
_atom_site_U_iso_or_equiv
_atom_site_adp_type
_atom_site_occupancy
_atom_site_symmetry_multiplicity
_atom_site_calc_flag
_atom_site_refinement_flags
_atom_site_disorder_assembly
_atom_site_disorder_group
C1 C 0.7865(3) 0.8276(3) 0.00566(9) 0.0314(10) Uani 1 1 d . . .
H1A H 0.8237 0.8644 0.0185 0.047 Uiso 1 1 calc R . .
H1B H 0.7785 0.7745 0.0087 0.047 Uiso 1 1 calc R . .
H1C H 0.7357 0.8262 0.0072 0.047 Uiso 1 1 calc R . .
C2 C 0.8204(3) 0.8552(3) -0.02163(8) 0.0207(8) Uani 1 1 d . . .
C3 C 0.8498(3) 1.1184(3) -0.07591(11) 0.0361(11) Uani 1 1 d . . .
H3A H 0.9043 1.1626 -0.0771 0.054 Uiso 1 1 calc R . .
H3B H 0.8247 1.1248 -0.0604 0.054 Uiso 1 1 calc R . .
H3C H 0.8200 1.1179 -0.0913 0.054 Uiso 1 1 calc R . .
C4 C 0.8504(3) 1.0404(3) -0.07429(9) 0.0264(9) Uani 1 1 d . . .
C5 C 0.7876(4) 0.8285(4) -0.15410(10) 0.0410(13) Uani 1 1 d . . .
H5A H 0.7371 0.7788 -0.1525 0.061 Uiso 1 1 calc R . .
H5B H 0.8246 0.8194 -0.1644 0.061 Uiso 1 1 calc R . .
H5C H 0.7788 0.8683 -0.1627 0.061 Uiso 1 1 calc R . .
C6 C 0.8229(3) 0.8583(3) -0.12693(9) 0.0278(9) Uani 1 1 d . . .
C7 C 0.9519(5) 0.7818(4) -0.15202(12) 0.0548(18) Uani 1 1 d . . .
H7A H 0.9391 0.7275 -0.1559 0.082 Uiso 1 1 calc R . .
H7B H 0.9091 0.7807 -0.1417 0.082 Uiso 1 1 calc R . .
H7C H 1.0016 0.8086 -0.1422 0.082 Uiso 1 1 calc R . .
C8 C 0.9611(5) 0.8269(4) -0.17748(10) 0.0449(15) Uani 1 1 d . . .
C9 C 1.2137(5) 0.9114(6) -0.22220(17) 0.065(2) Uani 1 1 d . . .
H9A H 1.1860 0.8537 -0.2242 0.097 Uiso 1 1 calc R . .
H9B H 1.2320 0.9254 -0.2043 0.097 Uiso 1 1 calc R . .
H9C H 1.2593 0.9356 -0.2339 0.097 Uiso 1 1 calc R . .
C10 C 1.1577(4) 0.9415(6) -0.22866(12) 0.057(2) Uani 1 1 d . . .
C11 C 0.9332(4) 0.7837(3) -0.31216(9) 0.0344(11) Uani 1 1 d . . .
H11A H 0.9191 0.7280 -0.3109 0.052 Uiso 1 1 calc R . .
H11B H 0.9820 0.8130 -0.3223 0.052 Uiso 1 1 calc R . .
H11C H 0.8903 0.7873 -0.3207 0.052 Uiso 1 1 calc R . .
C12 C 0.9460(3) 0.8195(3) -0.28498(9) 0.0269(9) Uani 1 1 d . . .
C13 C 0.7783(3) 0.8493(3) -0.30669(11) 0.0366(11) Uani 1 1 d . . .
H13A H 0.8180 0.8770 -0.2932 0.055 Uiso 1 1 calc R . .
H13B H 0.7550 0.7920 -0.3044 0.055 Uiso 1 1 calc R . .
H13C H 0.7367 0.8634 -0.3054 0.055 Uiso 1 1 calc R . .
C14 C 0.8180(3) 0.8735(3) -0.33338(10) 0.0257(9) Uani 1 1 d . . .
C16 C 0.7330(3) 0.5579(3) -0.28737(10) 0.0290(10) Uani 1 1 d . . .
C17 C 0.9109(5) 0.5090(5) -0.20697(13) 0.061(2) Uani 1 1 d . . .
H17A H 0.9443 0.5664 -0.2091 0.092 Uiso 1 1 calc R . .
H17B H 0.9442 0.4861 -0.2026 0.092 Uiso 1 1 calc R . .
H17C H 0.8727 0.4978 -0.1930 0.092 Uiso 1 1 calc R . .
C18 C 0.8662(4) 0.4724(3) -0.23234(11) 0.0356(11) Uani 1 1 d . . .
C19 C 0.7621(8) 0.6108(10) -0.2214(3) 0.158(8) Uani 1 1 d . . .
H19A H 0.7378 0.5574 -0.2292 0.190 Uiso 1 1 calc R . .
H19B H 0.7485 0.6431 -0.2328 0.190 Uiso 1 1 calc R . .
C20 C 0.7202(7) 0.6017(8) -0.19660(19) 0.109(4) Uani 1 1 d . . .
H20A H 0.6635 0.5797 -0.2000 0.163 Uiso 1 1 calc R . .
H20B H 0.7415 0.6536 -0.1882 0.163 Uiso 1 1 calc R . .
H20C H 0.7278 0.5659 -0.1852 0.163 Uiso 1 1 calc R . .
O1 O 0.88781(18) 0.91960(18) -0.02523(6) 0.0208(6) Uani 1 1 d . . .
O2 O 0.77933(19) 0.81374(19) -0.04117(6) 0.0253(6) Uani 1 1 d . . .
O3 O 0.9185(2) 1.04171(19) -0.07457(6) 0.0252(6) Uani 1 1 d . . .
O4 O 0.7868(2) 0.9747(2) -0.07261(8) 0.0362(8) Uani 1 1 d . . .
O5 O 0.8889(2) 0.9223(2) -0.12361(6) 0.0267(7) Uani 1 1 d . . .
O6 O 0.7818(2) 0.8177(2) -0.10717(7) 0.0337(8) Uani 1 1 d . . .
O7 O 0.9777(2) 0.89846(19) -0.17753(6) 0.0250(6) Uani 1 1 d . . .
O8 O 0.9484(6) 0.7874(3) -0.19839(9) 0.100(3) Uani 1 1 d . . .
O9 O 1.0869(4) 0.8892(5) -0.23457(15) 0.111(3) Uani 1 1 d . . .
O10 O 0.8320(4) 0.8158(4) -0.22702(15) 0.097(3) Uani 1 1 d . . .
O11 O 0.9652(2) 0.8924(2) -0.28135(6) 0.0268(7) Uani 1 1 d . . .
O12 O 0.9366(2) 0.7749(2) -0.26507(7) 0.0320(8) Uani 1 1 d . A .
O13 O 0.8927(2) 0.9245(2) -0.33579(6) 0.0257(7) Uani 1 1 d . . .
O14 O 0.8911(2) 0.4900(2) -0.31280(7) 0.0358(8) Uani 1 1 d . . .
O17 O 0.8203(4) 0.4012(3) -0.23471(12) 0.095(3) Uani 1 1 d . A .
O18 O 0.8782(4) 0.5175(3) -0.25214(9) 0.0679(17) Uani 1 1 d . A .
O19 O 1.0000 1.0000 -0.22545(10) 0.0215(10) Uani 1 3 d S . .
H19 H 1.0000 1.0000 -0.2061 0.026 Uiso 1 3 calc SR . .
O20 O 0.6667 0.3333 -0.26978(14) 0.0471(18) Uani 1 3 d S . .
H20 H 0.6667 0.3333 -0.2504 0.056 Uiso 1 3 calc SR . .
O21 O 0.9849(2) 0.6464(2) -0.29512(8) 0.0345(8) Uani 1 1 d . A .
O23 O 0.8396(4) 0.6413(3) -0.22311(11) 0.086(2) Uani 1 1 d . A .
Cd1 Cd 1.0000 1.0000 0.0000 0.01511(13) Uani 1 6 d S . .
Cd2 Cd 0.85673(2) 0.902031(19) -0.073922(6) 0.02275(8) Uani 1 1 d . . .
Cd3 Cd 1.0000 1.0000 -0.149022(10) 0.02083(11) Uani 1 3 d S . .
Cd4 Cd 0.96435(2) 0.87379(2) -0.232592(7) 0.02967(9) Uani 1 1 d . . .
Cd5 Cd 1.0000 1.0000 -0.308620(9) 0.01765(10) Uani 1 3 d S . .
Cd6 Cd 0.79061(2) 0.42392(2) -0.281746(7) 0.02915(9) Uani 1 1 d . . .
Cd7 Cd 0.91026(2) 0.64603(2) -0.259455(7) 0.02452(8) Uani 1 1 d . . .
C15 C 0.6751(4) 0.5871(4) -0.29166(16) 0.0294(14) Uani 0.70 1 d P A 1
H15A H 0.7035 0.6452 -0.2913 0.044 Uiso 0.70 1 calc PR A 1
H15B H 0.6349 0.5665 -0.2780 0.044 Uiso 0.70 1 calc PR A 1
H15C H 0.6494 0.5686 -0.3085 0.044 Uiso 0.70 1 calc PR A 1
O15 O 0.8085(3) 0.6100(3) -0.28808(9) 0.0255(9) Uani 0.70 1 d P A 1
O16 O 0.7086(3) 0.4826(3) -0.28713(9) 0.0232(9) Uani 0.70 1 d P A 1
O22 O 1.0067(6) 0.6978(6) -0.2278(2) 0.070(3) Uani 0.70 1 d P A 1
O15B O 0.7896(7) 0.5532(7) -0.2795(2) 0.028(2) Uani 0.30 1 d P A 2
O16B O 0.6584(7) 0.5030(7) -0.2887(3) 0.037(3) Uani 0.30 1 d P A 2
C15B C 0.7323(13) 0.6399(13) -0.2790(8) 0.089(12) Uani 0.30 1 d P A 2
H15D H 0.6850 0.6384 -0.2862 0.134 Uiso 0.30 1 calc PR A 2
H15E H 0.7798 0.6862 -0.2859 0.134 Uiso 0.30 1 calc PR A 2
H15F H 0.7317 0.6435 -0.2601 0.134 Uiso 0.30 1 calc PR A 2
O22B O 1.0308(8) 0.7224(8) -0.2390(3) 0.022(3) Uani 0.30 1 d P A 2

loop_
_atom_site_aniso_label
_atom_site_aniso_U_11
_atom_site_aniso_U_22
_atom_site_aniso_U_33
_atom_site_aniso_U_23
_atom_site_aniso_U_13
_atom_site_aniso_U_12
C1 0.027(2) 0.034(3) 0.021(2) 0.0030(18) 0.0001(18) 0.007(2)
C2 0.022(2) 0.0202(19) 0.0189(19) 0.0015(15) -0.0010(15) 0.0097(16)
C3 0.037(3) 0.039(3) 0.040(3) -0.002(2) -0.005(2) 0.025(2)
C4 0.028(2) 0.033(2) 0.021(2) -0.0024(17) -0.0054(17) 0.018(2)
C5 0.038(3) 0.044(3) 0.022(2) -0.007(2) -0.003(2) 0.007(2)
C6 0.031(2) 0.028(2) 0.020(2) -0.0008(17) -0.0016(17) 0.0113(19)
C7 0.094(6) 0.038(3) 0.031(3) 0.008(2) -0.013(3) 0.032(4)
C8 0.086(5) 0.034(3) 0.021(2) -0.002(2) -0.004(3) 0.035(3)
C9 0.059(4) 0.086(6) 0.072(5) -0.011(4) -0.006(4) 0.054(5)
C10 0.059(4) 0.121(7) 0.027(3) -0.002(3) -0.003(3) 0.073(5)
C11 0.046(3) 0.028(2) 0.022(2) 0.0030(18) -0.003(2) 0.014(2)
C12 0.026(2) 0.030(2) 0.023(2) 0.0063(18) 0.0010(17) 0.0128(19)
C13 0.028(2) 0.035(3) 0.038(3) 0.001(2) -0.005(2) 0.009(2)
C14 0.026(2) 0.024(2) 0.033(2) -0.0094(18) -0.0091(18) 0.0166(18)
C16 0.026(2) 0.019(2) 0.040(3) -0.0022(18) -0.0111(19) 0.0096(18)
C17 0.092(6) 0.081(5) 0.035(3) -0.015(3) -0.023(3) 0.061(5)
C18 0.042(3) 0.037(3) 0.037(3) -0.001(2) -0.007(2) 0.027(2)
C19 0.087(8) 0.205(16) 0.180(14) -0.132(13) -0.009(9) 0.071(10)
C20 0.100(8) 0.122(9) 0.065(6) -0.016(6) 0.039(6) 0.025(7)
O1 0.0212(14) 0.0206(14) 0.0156(13) 0.0005(11) -0.0016(11) 0.0066(12)
O2 0.0242(15) 0.0236(15) 0.0206(15) -0.0004(12) -0.0032(12) 0.0063(13)
O3 0.0279(16) 0.0253(16) 0.0232(15) 0.0022(12) 0.0007(12) 0.0141(14)
O4 0.0278(18) 0.0331(19) 0.044(2) -0.0041(16) -0.0086(16) 0.0126(16)
O5 0.0288(16) 0.0293(17) 0.0165(14) -0.0005(12) -0.0006(12) 0.0105(14)
O6 0.040(2) 0.0272(17) 0.0202(15) 0.0002(13) -0.0002(14) 0.0064(15)
O7 0.0354(17) 0.0239(15) 0.0161(14) 0.0021(12) 0.0014(12) 0.0152(14)
O8 0.244(9) 0.062(3) 0.026(2) -0.011(2) -0.014(4) 0.101(5)
O9 0.070(4) 0.184(8) 0.126(6) -0.095(6) -0.052(4) 0.099(5)
O10 0.041(3) 0.068(4) 0.121(6) -0.041(4) 0.029(3) -0.017(3)
O11 0.0310(17) 0.0272(16) 0.0217(15) 0.0045(12) -0.0011(13) 0.0142(14)
O12 0.043(2) 0.0311(18) 0.0236(16) 0.0063(14) 0.0016(14) 0.0201(16)
O13 0.0270(16) 0.0254(16) 0.0222(15) -0.0002(12) -0.0058(12) 0.0112(13)
O14 0.0295(18) 0.045(2) 0.0365(19) -0.0216(16) -0.0113(15) 0.0213(17)
O17 0.109(5) 0.039(3) 0.087(4) 0.020(3) -0.066(4) 0.000(3)
O18 0.122(5) 0.025(2) 0.036(2) -0.0100(17) -0.026(3) 0.022(3)
O19 0.0239(16) 0.0239(16) 0.017(2) 0.000 0.000 0.0119(8)
O20 0.057(3) 0.057(3) 0.027(3) 0.000 0.000 0.0286(14)
O21 0.0222(16) 0.0377(19) 0.048(2) -0.0167(17) -0.0055(15) 0.0182(15)
O23 0.084(4) 0.044(3) 0.064(3) -0.024(2) 0.050(3) -0.018(3)
Cd1 0.01606(19) 0.01606(19) 0.0132(3) 0.000 0.000 0.00803(9)
Cd2 0.02599(16) 0.02252(15) 0.01645(14) 0.00058(11) -0.00114(11) 0.00965(13)
Cd3 0.02524(16) 0.02524(16) 0.0120(2) 0.000 0.000 0.01262(8)
Cd4 0.0382(2) 0.02260(16) 0.03080(18) 0.00285(13) 0.00086(14) 0.01710(15)
Cd5 0.01958(15) 0.01958(15) 0.0138(2) 0.000 0.000 0.00979(7)
Cd6 0.0382(2) 0.03268(18) 0.02919(17) -0.00767(13) -0.00986(14) 0.02719(16)
Cd7 0.02367(16) 0.02370(16) 0.02642(16) -0.00531(12) -0.00644(12) 0.01200(13)
C15 0.020(3) 0.020(3) 0.051(4) -0.003(3) -0.001(3) 0.012(3)
O15 0.017(2) 0.026(2) 0.026(2) 0.0083(18) -0.0018(17) 0.0049(18)
O16 0.025(2) 0.017(2) 0.029(2) -0.0042(17) -0.0090(18) 0.0114(18)
O22 0.081(7) 0.088(8) 0.086(7) -0.063(6) -0.060(6) 0.076(7)
O15B 0.023(5) 0.024(6) 0.041(6) -0.008(5) -0.002(5) 0.014(5)
O16B 0.029(6) 0.019(5) 0.056(8) -0.003(5) -0.018(6) 0.007(5)
C15B 0.033(11) 0.032(11) 0.21(4) -0.040(16) -0.046(17) 0.025(10)
O22B 0.010(5) 0.014(5) 0.039(8) -0.009(5) -0.011(5) 0.004(4)

loop_
_atom_type_symbol
_atom_type_description
_atom_type_scat_dispersion_real
_atom_type_scat_dispersion_imag
_atom_type_scat_source
C C 0.0033 0.0016 'International Tables Vol C Tables 4.2.6.8 and 6.1.1.4'
H H 0.0000 0.0000 'International Tables Vol C Tables 4.2.6.8 and 6.1.1.4'
O O 0.0106 0.0060 'International Tables Vol C Tables 4.2.6.8 and 6.1.1.4'
Cd Cd -0.8075 1.2024 'International Tables Vol C Tables 4.2.6.8 and 6.1.1.4'

loop_
_geom_angle_atom_site_label_1
_geom_angle_atom_site_label_2
_geom_angle_atom_site_label_3
_geom_angle
_geom_angle_site_symmetry_1
_geom_angle_site_symmetry_3
C2 C1 H1A 109.5 . .
C2 C1 H1B 109.5 . .
H1A C1 H1B 109.5 . .
C2 C1 H1C 109.5 . .
H1A C1 H1C 109.5 . .
H1B C1 H1C 109.5 . .
O2 C2 O1 120.3(4) . .
O2 C2 C1 118.3(4) . .
O1 C2 C1 121.3(4) . .
C4 C3 H3A 109.5 . .
C4 C3 H3B 109.5 . .
H3A C3 H3B 109.5 . .
C4 C3 H3C 109.5 . .
H3A C3 H3C 109.5 . .
H3B C3 H3C 109.5 . .
O4 C4 O3 119.4(4) . .
O4 C4 C3 121.3(5) . .
O3 C4 C3 119.3(4) . .
O4 C4 Cd2 60.7(3) . .
O3 C4 Cd2 58.8(2) . .
C3 C4 Cd2 176.7(4) . .
C6 C5 H5A 109.5 . .
C6 C5 H5B 109.5 . .
H5A C5 H5B 109.5 . .
C6 C5 H5C 109.5 . .
H5A C5 H5C 109.5 . .
H5B C5 H5C 109.5 . .
O5 C6 O6 120.3(4) . .
O5 C6 C5 122.0(4) . .
O6 C6 C5 117.7(4) . .
C8 C7 H7A 109.5 . .
C8 C7 H7B 109.5 . .
H7A C7 H7B 109.5 . .
C8 C7 H7C 109.5 . .
H7A C7 H7C 109.5 . .
H7B C7 H7C 109.5 . .
O7 C8 O8 121.9(5) . .
O7 C8 C7 121.5(5) . .
O8 C8 C7 116.5(5) . .
C10 C9 H9A 109.5 . .
C10 C9 H9B 109.5 . .
H9A C9 H9B 109.5 . .
C10 C9 H9C 109.5 . .
H9A C9 H9C 109.5 . .
H9B C9 H9C 109.5 . .
O9 C10 O10 125.8(7) . 2_765
O9 C10 C9 116.3(9) . .
O10 C10 C9 117.9(7) 2_765 .
C12 C11 H11A 109.5 . .
C12 C11 H11B 109.5 . .
H11A C11 H11B 109.5 . .
C12 C11 H11C 109.5 . .
H11A C11 H11C 109.5 . .
H11B C11 H11C 109.5 . .
O11 C12 O12 119.2(4) . .
O11 C12 C11 121.8(4) . .
O12 C12 C11 119.0(4) . .
C14 C13 H13A 109.5 . .
C14 C13 H13B 109.5 . .
H13A C13 H13B 109.5 . .
C14 C13 H13C 109.5 . .
H13A C13 H13C 109.5 . .
H13B C13 H13C 109.5 . .
O14 C14 O13 119.3(5) 13_664 .
O14 C14 C13 119.1(4) 13_664 .
O13 C14 C13 121.5(4) . .
O15B C16 O16 75.3(6) . .
O15B C16 O15 50.1(6) . .
O16 C16 O15 120.9(5) . .
O15B C16 O16B 129.2(9) . .
O16 C16 O16B 56.3(6) . .
O15 C16 O16B 174.5(9) . .
O15B C16 C15 161.7(7) . .
O16 C16 C15 120.4(5) . .
O15 C16 C15 117.8(5) . .
O16B C16 C15 64.3(6) . .
O15B C16 C15B 115.4(10) . .
O16 C16 C15B 155.6(13) . .
O15 C16 C15B 78.9(9) . .
O16B C16 C15B 105.1(10) . .
C15 C16 C15B 46.4(8) . .
C18 C17 H17A 109.5 . .
C18 C17 H17B 109.5 . .
H17A C17 H17B 109.5 . .
C18 C17 H17C 109.5 . .
H17A C17 H17C 109.5 . .
H17B C17 H17C 109.5 . .
O17 C18 O18 118.3(5) . .
O17 C18 C17 122.3(6) . .
O18 C18 C17 119.4(6) . .
O23 C19 C20 123.5(12) . .
O23 C19 H19A 106.5 . .
C20 C19 H19A 106.5 . .
O23 C19 H19B 106.5 . .
C20 C19 H19B 106.5 . .
H19A C19 H19B 106.5 . .
C19 C20 H20A 109.5 . .
C19 C20 H20B 109.5 . .
H20A C20 H20B 109.5 . .
C19 C20 H20C 109.5 . .
H20A C20 H20C 109.5 . .
H20B C20 H20C 109.5 . .
C2 O1 Cd1 136.1(3) . .
C2 O1 Cd2 87.3(2) . .
Cd1 O1 Cd2 135.34(13) . .
C2 O2 Cd2 97.7(3) . .
C4 O3 Cd2 131.8(3) . 3_675
C4 O3 Cd2 92.8(3) . .
Cd2 O3 Cd2 135.28(15) 3_675 .
C4 O4 Cd2 92.1(3) . .
C6 O5 Cd3 135.5(3) . .
C6 O5 Cd2 86.3(3) . .
Cd3 O5 Cd2 136.35(14) . .
C6 O6 Cd2 99.9(3) . .
C8 O7 Cd3 140.6(3) . .
C8 O8 Cd4 106.8(4) . .
C10 O9 Cd4 138.1(5) . .
C10 O10 Cd4 132.4(5) 3_675 .
C12 O11 Cd5 134.3(3) . .
C12 O11 Cd4 90.6(3) . .
Cd5 O11 Cd4 134.85(15) . .
C12 O12 Cd7 134.8(3) . .
C12 O12 Cd4 96.7(3) . .
Cd7 O12 Cd4 128.38(15) . .
C14 O13 Cd5 137.4(3) . .
C14 O13 Cd6 88.7(3) . 13_664
Cd5 O13 Cd6 133.84(15) . 13_664
C14 O14 Cd6 98.1(3) 13_664 .
C18 O17 Cd6 89.9(4) . .
C18 O18 Cd7 137.1(4) . .
C18 O18 Cd6 100.0(4) . .
Cd7 O18 Cd6 116.0(2) . .
Cd4 O19 Cd4 117.31(7) . 2_765
Cd4 O19 Cd4 117.31(7) . 3_675
Cd4 O19 Cd4 117.31(7) 2_765 3_675
Cd4 O19 H19 99.5 . .
Cd4 O19 H19 99.5 2_765 .
Cd4 O19 H19 99.5 3_675 .
Cd6 O20 Cd6 112.77(15) 3_665 .
Cd6 O20 Cd6 112.77(15) 3_665 2_655
Cd6 O20 Cd6 112.77(15) . 2_655
Cd6 O20 H20 105.9 3_665 .
Cd6 O20 H20 105.9 . .
Cd6 O20 H20 105.9 2_655 .
C19 O23 Cd7 126.9(7) . .
O1 Cd1 O1 180.00(12) 10_775 .
O1 Cd1 O1 92.17(10) 10_775 11_565
O1 Cd1 O1 87.83(10) . 11_565
O1 Cd1 O1 87.83(10) 10_775 2_765
O1 Cd1 O1 92.17(10) . 2_765
O1 Cd1 O1 180.00(12) 11_565 2_765
O1 Cd1 O1 92.17(10) 10_775 12_655
O1 Cd1 O1 87.83(10) . 12_655
O1 Cd1 O1 92.17(10) 11_565 12_655
O1 Cd1 O1 87.83(10) 2_765 12_655
O1 Cd1 O1 87.83(10) 10_775 3_675
O1 Cd1 O1 92.17(10) . 3_675
O1 Cd1 O1 87.83(10) 11_565 3_675
O1 Cd1 O1 92.17(10) 2_765 3_675
O1 Cd1 O1 180.00(16) 12_655 3_675
O3 Cd2 O6 98.24(13) 2_765 .
O3 Cd2 O2 99.34(12) 2_765 .
O6 Cd2 O2 93.88(12) . .
O3 Cd2 O3 104.68(15) 2_765 .
O6 Cd2 O3 125.70(12) . .
O2 Cd2 O3 128.73(11) . .
O3 Cd2 O4 160.22(12) 2_765 .
O6 Cd2 O4 95.57(14) . .
O2 Cd2 O4 93.76(13) . .
O3 Cd2 O4 55.58(12) . .
O3 Cd2 O1 82.53(11) 2_765 .
O6 Cd2 O1 147.32(11) . .
O2 Cd2 O1 54.15(10) . .
O3 Cd2 O1 84.84(11) . .
O4 Cd2 O1 93.40(12) . .
O3 Cd2 O5 81.32(11) 2_765 .
O6 Cd2 O5 53.24(11) . .
O2 Cd2 O5 146.44(11) . .
O3 Cd2 O5 82.35(11) . .
O4 Cd2 O5 95.86(13) . .
O1 Cd2 O5 156.10(10) . .
O3 Cd2 C4 133.06(13) 2_765 .
O6 Cd2 C4 111.58(14) . .
O2 Cd2 C4 113.27(13) . .
O3 Cd2 C4 28.39(13) . .
O4 Cd2 C4 27.22(13) . .
O1 Cd2 C4 89.96(12) . .
O5 Cd2 C4 88.30(12) . .
O7 Cd3 O7 84.24(11) . 3_675
O7 Cd3 O7 84.24(11) . 2_765
O7 Cd3 O7 84.24(11) 3_675 2_765
O7 Cd3 O5 173.66(12) . 3_675
O7 Cd3 O5 94.91(12) 3_675 3_675
O7 Cd3 O5 89.42(12) 2_765 3_675
O7 Cd3 O5 94.91(12) . .
O7 Cd3 O5 89.42(12) 3_675 .
O7 Cd3 O5 173.66(11) 2_765 .
O5 Cd3 O5 91.36(11) 3_675 .
O7 Cd3 O5 89.42(12) . 2_765
O7 Cd3 O5 173.66(11) 3_675 2_765
O7 Cd3 O5 94.91(12) 2_765 2_765
O5 Cd3 O5 91.36(11) 3_675 2_765
O5 Cd3 O5 91.36(11) . 2_765
O19 Cd4 O9 97.8(2) . .
O19 Cd4 O10 100.32(19) . .
O9 Cd4 O10 160.2(3) . .
O19 Cd4 O8 121.53(18) . .
O9 Cd4 O8 83.2(3) . .
O10 Cd4 O8 80.6(3) . .
O19 Cd4 O12 145.28(16) . .
O9 Cd4 O12 82.77(18) . .
O10 Cd4 O12 86.81(18) . .
O8 Cd4 O12 93.10(14) . .
O19 Cd4 O11 91.75(15) . .
O9 Cd4 O11 90.3(2) . .
O10 Cd4 O11 97.0(2) . .
O8 Cd4 O11 146.62(14) . .
O12 Cd4 O11 53.55(11) . .
O11 Cd5 O11 87.22(12) 2_765 3_675
O11 Cd5 O11 87.22(12) 2_765 .
O11 Cd5 O11 87.22(12) 3_675 .
O11 Cd5 O13 178.67(12) 2_765 .
O11 Cd5 O13 93.56(12) 3_675 .
O11 Cd5 O13 91.74(12) . .
O11 Cd5 O13 93.56(12) 2_765 3_675
O11 Cd5 O13 91.74(12) 3_675 3_675
O11 Cd5 O13 178.67(12) . 3_675
O13 Cd5 O13 87.49(12) . 3_675
O11 Cd5 O13 91.74(12) 2_765 2_765
O11 Cd5 O13 178.67(12) 3_675 2_765
O11 Cd5 O13 93.56(12) . 2_765
O13 Cd5 O13 87.49(12) . 2_765
O13 Cd5 O13 87.49(12) 3_675 2_765
O20 Cd6 O18 120.7(2) . .
O20 Cd6 O16B 100.3(3) . 3_665
O18 Cd6 O16B 103.4(4) . 3_665
O20 Cd6 O14 152.71(19) . .
O18 Cd6 O14 86.29(17) . .
O16B Cd6 O14 74.6(3) 3_665 .
O20 Cd6 O16 72.33(12) . .
O18 Cd6 O16 96.03(19) . .
O16B Cd6 O16 160.2(4) 3_665 .
O14 Cd6 O16 103.33(15) . .
O20 Cd6 O16 71.37(11) . 3_665
O18 Cd6 O16 123.77(17) . 3_665
O16B Cd6 O16 29.6(3) 3_665 3_665
O14 Cd6 O16 97.71(14) . 3_665
O16 Cd6 O16 135.99(17) . 3_665
O20 Cd6 O15B 103.2(3) . .
O18 Cd6 O15B 63.9(3) . .
O16B Cd6 O15B 156.5(4) 3_665 .
O14 Cd6 O15B 84.5(3) . .
O16 Cd6 O15B 36.2(3) . .
O16 Cd6 O15B 172.0(3) 3_665 .
O20 Cd6 O13 99.05(19) . 13_664
O18 Cd6 O13 137.75(15) . 13_664
O16B Cd6 O13 81.0(4) 3_665 13_664
O14 Cd6 O13 53.84(11) . 13_664
O16 Cd6 O13 82.16(14) . 13_664
O16 Cd6 O13 79.84(13) 3_665 13_664
O15B Cd6 O13 95.5(3) . 13_664
O20 Cd6 O17 81.5(2) . .
O18 Cd6 O17 51.74(16) . .
O16B Cd6 O17 79.1(4) 3_665 .
O14 Cd6 O17 122.50(19) . .
O16 Cd6 O17 116.7(2) . .
O16 Cd6 O17 81.32(19) 3_665 .
O15B Cd6 O17 104.0(3) . .
O13 Cd6 O17 159.9(2) 13_664 .
O15 Cd7 O18 92.90(18) . .
O15 Cd7 O23 96.0(2) . .
O18 Cd7 O23 89.5(2) . .
O15 Cd7 O22 170.0(2) . .
O18 Cd7 O22 94.5(3) . .
O23 Cd7 O22 77.3(3) . .
O15 Cd7 O22B 159.9(4) . .
O18 Cd7 O22B 105.2(4) . .
O23 Cd7 O22B 92.8(4) . .
O22 Cd7 O22B 18.7(4) . .
O15 Cd7 O12 86.54(16) . .
O18 Cd7 O12 176.5(2) . .
O23 Cd7 O12 87.08(18) . .
O22 Cd7 O12 85.7(3) . .
O22B Cd7 O12 75.9(4) . .
O15 Cd7 O21 86.26(15) . .
O18 Cd7 O21 87.82(18) . .
O23 Cd7 O21 176.6(2) . .
O22 Cd7 O21 100.8(3) . .
O22B Cd7 O21 85.9(4) . .
O12 Cd7 O21 95.63(13) . .
O15 Cd7 O15B 26.5(3) . .
O18 Cd7 O15B 67.3(3) . .
O23 Cd7 O15B 88.9(3) . .
O22 Cd7 O15B 157.4(4) . .
O22B Cd7 O15B 172.3(5) . .
O12 Cd7 O15B 111.7(3) . .
O21 Cd7 O15B 92.1(3) . .
C16 C15 H15A 109.5 . .
C16 C15 H15B 109.5 . .
H15A C15 H15B 109.5 . .
C16 C15 H15C 109.5 . .
H15A C15 H15C 109.5 . .
H15B C15 H15C 109.5 . .
C16 O15 Cd7 133.5(4) . .
C16 O16 Cd6 125.8(4) . .
C16 O16 Cd6 131.7(4) . 2_655
Cd6 O16 Cd6 101.15(16) . 2_655
C16 O15B Cd7 132.5(8) . .
C16 O15B Cd6 121.2(7) . .
Cd7 O15B Cd6 106.3(4) . .
C16 O16B Cd6 140.4(8) . 2_655
C16 C15B H15D 109.5 . .
C16 C15B H15E 109.5 . .
H15D C15B H15E 109.5 . .
C16 C15B H15F 109.5 . .
H15D C15B H15F 109.5 . .
H15E C15B H15F 109.5 . .

loop_
_geom_bond_atom_site_label_1
_geom_bond_atom_site_label_2
_geom_bond_distance
_geom_bond_site_symmetry_2
C1 C2 1.504(6) .
C1 H1A 0.9600 .
C1 H1B 0.9600 .
C1 H1C 0.9600 .
C2 O2 1.264(5) .
C2 O1 1.272(5) .
C3 C4 1.499(7) .
C3 H3A 0.9600 .
C3 H3B 0.9600 .
C3 H3C 0.9600 .
C4 O4 1.238(6) .
C4 O3 1.287(6) .
C4 Cd2 2.704(5) .
C5 C6 1.511(6) .
C5 H5A 0.9600 .
C5 H5B 0.9600 .
C5 H5C 0.9600 .
C6 O5 1.254(6) .
C6 O6 1.267(6) .
C7 C8 1.509(7) .
C7 H7A 0.9600 .
C7 H7B 0.9600 .
C7 H7C 0.9600 .
C8 O7 1.240(6) .
C8 O8 1.249(7) .
C9 C10 1.481(9) .
C9 H9A 0.9600 .
C9 H9B 0.9600 .
C9 H9C 0.9600 .
C10 O9 1.251(10) .
C10 O10 1.255(11) 2_765
C11 C12 1.500(7) .
C11 H11A 0.9600 .
C11 H11B 0.9600 .
C11 H11C 0.9600 .
C12 O11 1.262(6) .
C12 O12 1.272(6) .
C13 C14 1.503(7) .
C13 H13A 0.9600 .
C13 H13B 0.9600 .
C13 H13C 0.9600 .
C14 O14 1.263(6) 13_664
C14 O13 1.268(6) .
C16 O15B 1.196(12) .
C16 O16 1.272(6) .
C16 O15 1.278(6) .
C16 O16B 1.281(12) .
C16 C15 1.482(8) .
C16 C15B 1.63(2) .
C17 C18 1.506(8) .
C17 H17A 0.9600 .
C17 H17B 0.9600 .
C17 H17C 0.9600 .
C18 O17 1.199(7) .
C18 O18 1.265(7) .
C19 O23 1.293(13) .
C19 C20 1.450(15) .
C19 H19A 0.9700 .
C19 H19B 0.9700 .
C20 H20A 0.9600 .
C20 H20B 0.9600 .
C20 H20C 0.9600 .
O1 Cd1 2.299(3) .
O1 Cd2 2.516(3) .
O2 Cd2 2.298(3) .
O3 Cd2 2.221(3) 3_675
O3 Cd2 2.315(3) .
O4 Cd2 2.360(4) .
O5 Cd3 2.281(3) .
O5 Cd2 2.570(3) .
O6 Cd2 2.272(3) .
O7 Cd3 2.279(3) .
O8 Cd4 2.302(5) .
O9 Cd4 2.211(5) .
O10 C10 1.255(11) 3_675
O10 Cd4 2.212(6) .
O11 Cd5 2.281(3) .
O11 Cd4 2.490(3) .
O12 Cd7 2.271(4) .
O12 Cd4 2.354(4) .
O13 Cd5 2.283(3) .
O13 Cd6 2.503(3) 13_664
O14 C14 1.263(6) 13_664
O14 Cd6 2.306(4) .
O17 Cd6 2.533(5) .
O18 Cd7 2.244(4) .
O18 Cd6 2.290(4) .
O19 Cd4 2.1821(11) .
O19 Cd4 2.1821(11) 2_765
O19 Cd4 2.1821(11) 3_675
O19 H19 0.9800 .
O20 Cd6 2.206(2) 3_665
O20 Cd6 2.206(2) .
O20 Cd6 2.206(2) 2_655
O20 H20 0.9800 .
O21 Cd7 2.296(4) .
O23 Cd7 2.256(5) .
Cd1 O1 2.299(3) 10_775
Cd1 O1 2.299(3) 11_565
Cd1 O1 2.299(3) 2_765
Cd1 O1 2.299(3) 12_655
Cd1 O1 2.299(3) 3_675
Cd2 O3 2.221(3) 2_765
Cd3 O7 2.279(3) 3_675
Cd3 O7 2.279(3) 2_765
Cd3 O5 2.281(3) 3_675
Cd3 O5 2.281(3) 2_765
Cd5 O11 2.281(3) 2_765
Cd5 O11 2.281(3) 3_675
Cd5 O13 2.283(3) 3_675
Cd5 O13 2.283(3) 2_765
Cd6 O16B 2.298(12) 3_665
Cd6 O16 2.353(4) .
Cd6 O16 2.403(5) 3_665
Cd6 O15B 2.481(11) .
Cd6 O13 2.503(3) 13_664
Cd7 O15 2.238(4) .
Cd7 O22 2.262(8) .
Cd7 O22B 2.267(15) .
Cd7 O15B 2.323(11) .
C15 H15A 0.9600 .
C15 H15B 0.9600 .
C15 H15C 0.9600 .
O16 Cd6 2.403(5) 2_655
O16B Cd6 2.298(12) 2_655
C15B H15D 0.9600 .
C15B H15E 0.9600 .
C15B H15F 0.9600 .

loop_
_geom_torsion_atom_site_label_1
_geom_torsion_atom_site_label_2
_geom_torsion_atom_site_label_3
_geom_torsion_atom_site_label_4
_geom_torsion
_geom_torsion_site_symmetry_1
_geom_torsion_site_symmetry_4
O2 C2 O1 Cd1 -161.5(3) . .
C1 C2 O1 Cd1 20.0(7) . .
O2 C2 O1 Cd2 6.7(4) . .
C1 C2 O1 Cd2 -171.8(4) . .
O1 C2 O2 Cd2 -7.4(5) . .
C1 C2 O2 Cd2 171.2(4) . .
O4 C4 O3 Cd2 -174.1(3) . 3_675
C3 C4 O3 Cd2 5.7(6) . 3_675
Cd2 C4 O3 Cd2 -177.5(4) . 3_675
O4 C4 O3 Cd2 3.3(5) . .
C3 C4 O3 Cd2 -176.9(4) . .
O3 C4 O4 Cd2 -3.3(4) . .
C3 C4 O4 Cd2 177.0(4) . .
O6 C6 O5 Cd3 160.9(4) . .
C5 C6 O5 Cd3 -21.6(8) . .
O6 C6 O5 Cd2 -4.9(5) . .
C5 C6 O5 Cd2 172.6(5) . .
O5 C6 O6 Cd2 5.6(6) . .
C5 C6 O6 Cd2 -172.0(4) . .
O8 C8 O7 Cd3 175.6(6) . .
C7 C8 O7 Cd3 -1.8(12) . .
O7 C8 O8 Cd4 0.9(10) . .
C7 C8 O8 Cd4 178.4(6) . .
O10 C10 O9 Cd4 -25.5(15) 2_765 .
C9 C10 O9 Cd4 152.3(8) . .
O12 C12 O11 Cd5 173.7(3) . .
C11 C12 O11 Cd5 -6.9(7) . .
O12 C12 O11 Cd4 -0.5(5) . .
C11 C12 O11 Cd4 178.9(4) . .
O11 C12 O12 Cd7 -175.8(3) . .
C11 C12 O12 Cd7 4.9(7) . .
O11 C12 O12 Cd4 0.5(5) . .
C11 C12 O12 Cd4 -178.9(4) . .
O14 C14 O13 Cd5 179.7(3) 13_664 .
C13 C14 O13 Cd5 0.9(7) . .
O14 C14 O13 Cd6 -0.4(4) 13_664 13_664
C13 C14 O13 Cd6 -179.2(4) . 13_664
O18 C18 O17 Cd6 -2.5(7) . .
C17 C18 O17 Cd6 179.0(6) . .
O17 C18 O18 Cd7 150.4(7) . .
C17 C18 O18 Cd7 -31.1(11) . .
O17 C18 O18 Cd6 2.8(8) . .
C17 C18 O18 Cd6 -178.6(5) . .
C20 C19 O23 Cd7 172.6(10) . .
C2 O1 Cd1 O1 107(100) . 10_775
Cd2 O1 Cd1 O1 -56(100) . 10_775
C2 O1 Cd1 O1 -65.8(5) . 11_565
Cd2 O1 Cd1 O1 131.05(13) . 11_565
C2 O1 Cd1 O1 114.2(5) . 2_765
Cd2 O1 Cd1 O1 -48.95(13) . 2_765
C2 O1 Cd1 O1 26.4(4) . 12_655
Cd2 O1 Cd1 O1 -136.70(15) . 12_655
C2 O1 Cd1 O1 -153.6(4) . 3_675
Cd2 O1 Cd1 O1 43.30(15) . 3_675
C6 O6 Cd2 O3 -75.6(3) . 2_765
C6 O6 Cd2 O2 -175.6(3) . .
C6 O6 Cd2 O3 39.2(4) . .
C6 O6 Cd2 O4 90.2(3) . .
C6 O6 Cd2 O1 -164.6(3) . .
C6 O6 Cd2 O5 -2.9(3) . .
C6 O6 Cd2 C4 67.5(4) . .
C2 O2 Cd2 O3 77.6(3) . 2_765
C2 O2 Cd2 O6 176.7(3) . .
C2 O2 Cd2 O3 -39.8(3) . .
C2 O2 Cd2 O4 -87.5(3) . .
C2 O2 Cd2 O1 4.0(2) . .
C2 O2 Cd2 O5 166.0(3) . .
C2 O2 Cd2 C4 -67.8(3) . .
C4 O3 Cd2 O3 179.6(2) . 2_765
Cd2 O3 Cd2 O3 -3.1(3) 3_675 2_765
C4 O3 Cd2 O6 67.8(3) . .
Cd2 O3 Cd2 O6 -114.9(2) 3_675 .
C4 O3 Cd2 O2 -65.3(3) . .
Cd2 O3 Cd2 O2 112.0(2) 3_675 .
C4 O3 Cd2 O4 -1.8(3) . .
Cd2 O3 Cd2 O4 175.5(3) 3_675 .
C4 O3 Cd2 O1 -99.5(3) . .
Cd2 O3 Cd2 O1 77.8(2) 3_675 .
C4 O3 Cd2 O5 100.7(3) . .
Cd2 O3 Cd2 O5 -82.0(2) 3_675 .
Cd2 O3 Cd2 C4 177.3(4) 3_675 .
C4 O4 Cd2 O3 6.0(6) . 2_765
C4 O4 Cd2 O6 -128.2(3) . .
C4 O4 Cd2 O2 137.6(3) . .
C4 O4 Cd2 O3 1.9(3) . .
C4 O4 Cd2 O1 83.3(3) . .
C4 O4 Cd2 O5 -74.6(3) . .
C2 O1 Cd2 O3 -111.2(3) . 2_765
Cd1 O1 Cd2 O3 57.2(2) . 2_765
C2 O1 Cd2 O6 -17.6(4) . .
Cd1 O1 Cd2 O6 150.8(2) . .
C2 O1 Cd2 O2 -3.9(2) . .
Cd1 O1 Cd2 O2 164.5(3) . .
C2 O1 Cd2 O3 143.2(3) . .
Cd1 O1 Cd2 O3 -48.4(2) . .
C2 O1 Cd2 O4 88.3(3) . .
Cd1 O1 Cd2 O4 -103.4(2) . .
C2 O1 Cd2 O5 -159.0(3) . .
Cd1 O1 Cd2 O5 9.4(4) . .
C2 O1 Cd2 C4 115.3(3) . .
Cd1 O1 Cd2 C4 -76.3(2) . .
C6 O5 Cd2 O3 110.1(3) . 2_765
Cd3 O5 Cd2 O3 -55.5(2) . 2_765
C6 O5 Cd2 O6 2.9(3) . .
Cd3 O5 Cd2 O6 -162.6(3) . .
C6 O5 Cd2 O2 16.2(4) . .
Cd3 O5 Cd2 O2 -149.3(2) . .
C6 O5 Cd2 O3 -143.7(3) . .
Cd3 O5 Cd2 O3 50.7(2) . .
C6 O5 Cd2 O4 -89.7(3) . .
Cd3 O5 Cd2 O4 104.8(2) . .
C6 O5 Cd2 O1 158.1(3) . .
Cd3 O5 Cd2 O1 -7.5(4) . .
C6 O5 Cd2 C4 -115.8(3) . .
Cd3 O5 Cd2 C4 78.6(2) . .
O4 C4 Cd2 O3 -177.2(3) . 2_765
O3 C4 Cd2 O3 -0.5(3) . 2_765
C3 C4 Cd2 O3 54(6) . 2_765
O4 C4 Cd2 O6 57.3(3) . .
O3 C4 Cd2 O6 -126.0(3) . .
C3 C4 Cd2 O6 -71(6) . .
O4 C4 Cd2 O2 -47.2(3) . .
O3 C4 Cd2 O2 129.5(2) . .
C3 C4 Cd2 O2 -175(100) . .
O4 C4 Cd2 O3 -176.7(5) . .
C3 C4 Cd2 O3 55(6) . .
O3 C4 Cd2 O4 176.7(5) . .
C3 C4 Cd2 O4 -128(7) . .
O4 C4 Cd2 O1 -97.5(3) . .
O3 C4 Cd2 O1 79.2(3) . .
C3 C4 Cd2 O1 134(6) . .
O4 C4 Cd2 O5 106.3(3) . .
O3 C4 Cd2 O5 -77.0(3) . .
C3 C4 Cd2 O5 -22(6) . .
C8 O7 Cd3 O7 -136.5(7) . 3_675
C8 O7 Cd3 O7 138.7(7) . 2_765
C8 O7 Cd3 O5 140.9(11) . 3_675
C8 O7 Cd3 O5 -47.6(7) . .
C8 O7 Cd3 O5 43.7(7) . 2_765
C6 O5 Cd3 O7 -22.6(5) . .
Cd2 O5 Cd3 O7 136.6(2) . .
C6 O5 Cd3 O7 61.6(5) . 3_675
Cd2 O5 Cd3 O7 -139.2(2) . 3_675
C6 O5 Cd3 O7 59.4(13) . 2_765
Cd2 O5 Cd3 O7 -141.4(10) . 2_765
C6 O5 Cd3 O5 156.5(5) . 3_675
Cd2 O5 Cd3 O5 -44.34(16) . 3_675
C6 O5 Cd3 O5 -112.1(5) . 2_765
Cd2 O5 Cd3 O5 47.05(15) . 2_765
Cd4 O19 Cd4 O9 14.7(3) 2_765 .
Cd4 O19 Cd4 O9 162.7(3) 3_675 .
Cd4 O19 Cd4 O10 -173.3(3) 2_765 .
Cd4 O19 Cd4 O10 -25.3(3) 3_675 .
Cd4 O19 Cd4 O8 101.5(3) 2_765 .
Cd4 O19 Cd4 O8 -110.6(3) 3_675 .
Cd4 O19 Cd4 O12 -73.9(3) 2_765 .
Cd4 O19 Cd4 O12 74.1(3) 3_675 .
Cd4 O19 Cd4 O11 -75.8(2) 2_765 .
Cd4 O19 Cd4 O11 72.1(2) 3_675 .
C10 O9 Cd4 O19 14.8(11) . .
C10 O9 Cd4 O10 -141.4(9) . .
C10 O9 Cd4 O8 -106.2(10) . .
C10 O9 Cd4 O12 159.8(11) . .
C10 O9 Cd4 O11 106.6(10) . .
C10 O10 Cd4 O19 23.1(8) 3_675 .
C10 O10 Cd4 O9 179(11) 3_675 .
C10 O10 Cd4 O8 143.7(8) 3_675 .
C10 O10 Cd4 O12 -122.6(8) 3_675 .
C10 O10 Cd4 O11 -70.0(7) 3_675 .
C8 O8 Cd4 O19 2.1(8) . .
C8 O8 Cd4 O9 97.1(7) . .
C8 O8 Cd4 O10 -94.3(7) . .
C8 O8 Cd4 O12 179.5(6) . .
C8 O8 Cd4 O11 177.2(4) . .
C12 O12 Cd4 O19 -2.7(4) . .
Cd7 O12 Cd4 O19 173.92(7) . .
C12 O12 Cd4 O9 -96.0(4) . .
Cd7 O12 Cd4 O9 80.6(3) . .
C12 O12 Cd4 O10 100.9(4) . .
Cd7 O12 Cd4 O10 -82.5(3) . .
C12 O12 Cd4 O8 -178.7(4) . .
Cd7 O12 Cd4 O8 -2.1(3) . .
C12 O12 Cd4 O11 -0.3(3) . .
Cd7 O12 Cd4 O11 176.3(3) . .
C12 O11 Cd4 O19 178.9(3) . .
Cd5 O11 Cd4 O19 4.8(2) . .
C12 O11 Cd4 O9 81.1(3) . .
Cd5 O11 Cd4 O9 -93.1(3) . .
C12 O11 Cd4 O10 -80.5(3) . .
Cd5 O11 Cd4 O10 105.4(3) . .
C12 O11 Cd4 O8 3.1(6) . .
Cd5 O11 Cd4 O8 -171.1(4) . .
C12 O11 Cd4 O12 0.3(3) . .
Cd5 O11 Cd4 O12 -173.9(3) . .
C12 O11 Cd5 O11 -131.2(5) . 2_765
Cd4 O11 Cd5 O11 40.58(15) . 2_765
C12 O11 Cd5 O11 141.4(5) . 3_675
Cd4 O11 Cd5 O11 -46.77(14) . 3_675
C12 O11 Cd5 O13 48.0(4) . .
Cd4 O11 Cd5 O13 -140.3(2) . .
C12 O11 Cd5 O13 103(5) . 3_675
Cd4 O11 Cd5 O13 -86(5) . 3_675
C12 O11 Cd5 O13 -39.6(4) . 2_765
Cd4 O11 Cd5 O13 132.2(2) . 2_765
C14 O13 Cd5 O11 83(5) . 2_765
Cd6 O13 Cd5 O11 -96(5) 13_664 2_765
C14 O13 Cd5 O11 -42.7(4) . 3_675
Cd6 O13 Cd5 O11 137.4(2) 13_664 3_675
C14 O13 Cd5 O11 44.6(4) . .
Cd6 O13 Cd5 O11 -135.3(2) 13_664 .
C14 O13 Cd5 O13 -134.3(5) . 3_675
Cd6 O13 Cd5 O13 45.82(13) 13_664 3_675
C14 O13 Cd5 O13 138.1(5) . 2_765
Cd6 O13 Cd5 O13 -41.78(13) 13_664 2_765
Cd6 O20 Cd6 O18 -131.5(3) 3_665 .
Cd6 O20 Cd6 O18 99.4(3) 2_655 .
Cd6 O20 Cd6 O16B -19.1(5) 3_665 3_665
Cd6 O20 Cd6 O16B -148.2(4) 2_655 3_665
Cd6 O20 Cd6 O14 57.2(3) 3_665 .
Cd6 O20 Cd6 O14 -72.0(3) 2_655 .
Cd6 O20 Cd6 O16 142.0(3) 3_665 .
Cd6 O20 Cd6 O16 12.9(2) 2_655 .
Cd6 O20 Cd6 O16 -12.7(2) 3_665 3_665
Cd6 O20 Cd6 O16 -141.8(3) 2_655 3_665
Cd6 O20 Cd6 O15B 161.2(3) 3_665 .
Cd6 O20 Cd6 O15B 32.0(4) 2_655 .
Cd6 O20 Cd6 O13 63.3(2) 3_665 13_664
Cd6 O20 Cd6 O13 -65.8(2) 2_655 13_664
Cd6 O20 Cd6 O17 -96.3(3) 3_665 .
Cd6 O20 Cd6 O17 134.5(3) 2_655 .
C18 O18 Cd6 O20 45.0(5) . .
Cd7 O18 Cd6 O20 -111.1(2) . .
C18 O18 Cd6 O16B -65.8(5) . 3_665
Cd7 O18 Cd6 O16B 138.2(4) . 3_665
C18 O18 Cd6 O14 -139.0(5) . .
Cd7 O18 Cd6 O14 65.0(3) . .
C18 O18 Cd6 O16 118.0(4) . .
Cd7 O18 Cd6 O16 -38.1(3) . .
C18 O18 Cd6 O16 -42.2(5) . 3_665
Cd7 O18 Cd6 O16 161.8(2) . 3_665
C18 O18 Cd6 O15B 135.3(6) . .
Cd7 O18 Cd6 O15B -20.8(4) . .
C18 O18 Cd6 O13 -157.0(3) . 13_664
Cd7 O18 Cd6 O13 46.9(4) . 13_664
C18 O18 Cd6 O17 -1.5(4) . .
Cd7 O18 Cd6 O17 -157.5(5) . .
C14 O14 Cd6 O20 7.8(4) 13_664 .
C14 O14 Cd6 O18 -164.8(3) 13_664 .
C14 O14 Cd6 O16B 90.3(5) 13_664 3_665
C14 O14 Cd6 O16 -69.4(3) 13_664 .
C14 O14 Cd6 O16 71.6(3) 13_664 3_665
C14 O14 Cd6 O15B -100.6(4) 13_664 .
C14 O14 Cd6 O13 0.3(3) 13_664 13_664
C14 O14 Cd6 O17 156.2(3) 13_664 .
C18 O17 Cd6 O20 -139.4(5) . .
C18 O17 Cd6 O18 1.6(4) . .
C18 O17 Cd6 O16B 118.4(6) . 3_665
C18 O17 Cd6 O14 54.7(6) . .
C18 O17 Cd6 O16 -74.1(5) . .
C18 O17 Cd6 O16 148.3(5) . 3_665
C18 O17 Cd6 O15B -37.8(6) . .
C18 O17 Cd6 O13 127.5(4) . 13_664
C18 O18 Cd7 O15 -129.4(8) . .
Cd6 O18 Cd7 O15 14.6(3) . .
C18 O18 Cd7 O23 -33.4(8) . .
Cd6 O18 Cd7 O23 110.6(3) . .
C18 O18 Cd7 O22 43.8(8) . .
Cd6 O18 Cd7 O22 -172.2(4) . .
C18 O18 Cd7 O22B 59.4(9) . .
Cd6 O18 Cd7 O22B -156.6(5) . .
C18 O18 Cd7 O12 -49(3) . .
Cd6 O18 Cd7 O12 95(3) . .
C18 O18 Cd7 O21 144.5(8) . .
Cd6 O18 Cd7 O21 -71.5(3) . .
C18 O18 Cd7 O15B -122.4(9) . .
Cd6 O18 Cd7 O15B 21.6(4) . .
C19 O23 Cd7 O15 11.7(13) . .
C19 O23 Cd7 O18 -81.2(12) . .
C19 O23 Cd7 O22 -175.9(13) . .
C19 O23 Cd7 O22B 173.6(13) . .
C19 O23 Cd7 O12 97.9(12) . .
C19 O23 Cd7 O21 -120(3) . .
C19 O23 Cd7 O15B -13.9(13) . .
C12 O12 Cd7 O15 -50.2(5) . .
Cd4 O12 Cd7 O15 134.5(2) . .
C12 O12 Cd7 O18 -131(3) . .
Cd4 O12 Cd7 O18 53(3) . .
C12 O12 Cd7 O23 -146.4(5) . .
Cd4 O12 Cd7 O23 38.3(3) . .
C12 O12 Cd7 O22 136.1(5) . .
Cd4 O12 Cd7 O22 -39.2(3) . .
C12 O12 Cd7 O22B 119.9(6) . .
Cd4 O12 Cd7 O22B -55.3(4) . .
C12 O12 Cd7 O21 35.6(5) . .
Cd4 O12 Cd7 O21 -139.6(2) . .
C12 O12 Cd7 O15B -58.8(6) . .
Cd4 O12 Cd7 O15B 125.9(4) . .
O15B C16 O15 Cd7 -39.8(8) . .
O16 C16 O15 Cd7 -67.2(8) . .
O16B C16 O15 Cd7 -125(8) . .
C15 C16 O15 Cd7 123.5(6) . .
C15B C16 O15 Cd7 97.5(15) . .
O18 Cd7 O15 C16 49.0(6) . .
O23 Cd7 O15 C16 -40.8(6) . .
O22 Cd7 O15 C16 -88(2) . .
O22B Cd7 O15 C16 -156.3(12) . .
O12 Cd7 O15 C16 -127.5(6) . .
O21 Cd7 O15 C16 136.6(6) . .
O15B Cd7 O15 C16 34.4(7) . .
O15B C16 O16 Cd6 -12.1(8) . .
O15 C16 O16 Cd6 9.4(8) . .
O16B C16 O16 Cd6 -176.2(9) . .
C15 C16 O16 Cd6 178.3(5) . .
C15B C16 O16 Cd6 -132(3) . .
O15B C16 O16 Cd6 151.8(7) . 2_655
O15 C16 O16 Cd6 173.3(4) . 2_655
O16B C16 O16 Cd6 -12.3(9) . 2_655
C15 C16 O16 Cd6 -17.7(8) . 2_655
C15B C16 O16 Cd6 32(3) . 2_655
O20 Cd6 O16 C16 156.7(5) . .
O18 Cd6 O16 C16 36.4(5) . .
O16B Cd6 O16 C16 -132.8(10) 3_665 .
O14 Cd6 O16 C16 -51.2(5) . .
O16 Cd6 O16 C16 -167.6(3) 3_665 .
O15B Cd6 O16 C16 9.5(6) . .
O13 Cd6 O16 C16 -101.1(5) 13_664 .
O17 Cd6 O16 C16 86.3(5) . .
O20 Cd6 O16 Cd6 -11.1(2) . 2_655
O18 Cd6 O16 Cd6 -131.47(19) . 2_655
O16B Cd6 O16 Cd6 59.4(10) 3_665 2_655
O14 Cd6 O16 Cd6 140.92(15) . 2_655
O16 Cd6 O16 Cd6 24.6(4) 3_665 2_655
O15B Cd6 O16 Cd6 -158.3(6) . 2_655
O13 Cd6 O16 Cd6 91.07(15) 13_664 2_655
O17 Cd6 O16 Cd6 -81.6(2) . 2_655
O16 C16 O15B Cd7 -166.9(11) . .
O15 C16 O15B Cd7 37.3(8) . .
O16B C16 O15B Cd7 -149.8(11) . .
C15 C16 O15B Cd7 -17(3) . .
C15B C16 O15B Cd7 -10(2) . .
O16 C16 O15B Cd6 10.8(7) . .
O15 C16 O15B Cd6 -145.0(12) . .
O16B C16 O15B Cd6 27.9(16) . .
C15 C16 O15B Cd6 161(2) . .
C15B C16 O15B Cd6 167.5(17) . .
O15 Cd7 O15B C16 -36.5(8) . .
O18 Cd7 O15B C16 159.4(13) . .
O23 Cd7 O15B C16 69.5(12) . .
O22 Cd7 O15B C16 121.2(12) . .
O22B Cd7 O15B C16 172(3) . .
O12 Cd7 O15B C16 -17.0(12) . .
O21 Cd7 O15B C16 -113.8(11) . .
O15 Cd7 O15B Cd6 145.6(9) . .
O18 Cd7 O15B Cd6 -18.6(3) . .
O23 Cd7 O15B Cd6 -108.5(4) . .
O22 Cd7 O15B Cd6 -56.8(10) . .
O22B Cd7 O15B Cd6 -6(4) . .
O12 Cd7 O15B Cd6 165.1(3) . .
O21 Cd7 O15B Cd6 68.2(4) . .
O20 Cd6 O15B C16 -41.5(10) . .
O18 Cd6 O15B C16 -159.6(10) . .
O16B Cd6 O15B C16 139.1(11) 3_665 .
O14 Cd6 O15B C16 111.9(9) . .
O16 Cd6 O15B C16 -9.6(6) . .
O16 Cd6 O15B C16 5(3) 3_665 .
O13 Cd6 O15B C16 59.1(9) 13_664 .
O17 Cd6 O15B C16 -125.9(9) . .
O20 Cd6 O15B Cd7 136.7(4) . .
O18 Cd6 O15B Cd7 18.7(3) . .
O16B Cd6 O15B Cd7 -42.6(13) 3_665 .
O14 Cd6 O15B Cd7 -69.8(4) . .
O16 Cd6 O15B Cd7 168.7(8) . .
O16 Cd6 O15B Cd7 -177(10) 3_665 .
O13 Cd6 O15B Cd7 -122.6(4) 13_664 .
O17 Cd6 O15B Cd7 52.3(5) . .
O15B C16 O16B Cd6 -5(2) . 2_655
O16 C16 O16B Cd6 15.1(11) . 2_655
O15 C16 O16B Cd6 76(8) . 2_655
C15 C16 O16B Cd6 -170.1(17) . 2_655
C15B C16 O16B Cd6 -147.5(19) . 2_655
